data_7243521
loop_
_publ_author_name
'Saccone, Marco'
'Pace, Andrea'
'Pibiri, Ivana'
'Cavallo, Gabriella'
'Metrangolo, Pierangelo'
'Pilati, Tullio'
'Resnati, Giuseppe'
'Terraneo, Giancarlo'

_publ_section_title
;
 Dissecting the packing forces in mixed perfluorocarbon/aromatic
 co-crystals
;
_journal_issue 41
_journal_name_full CrystEngComm
_journal_page_first 7324
_journal_page_last 7333
_journal_paper_doi 10.1039/D1CE01001H
_journal_volume 23
_journal_year 2021
_chemical_formula_moiety 'C12 H8 N4 O, 2(C10 F21 I)'
_chemical_formula_sum 'C32 H8 F42 I2 N4 O'
_chemical_formula_weight 1516.22
_space_group_IT_number 14
_space_group_name_Hall '-P 2ybc'
_space_group_name_H-M_alt 'P 1 21/c 1'
_symmetry_cell_setting monoclinic
_symmetry_space_group_name_Hall '-P 2ybc'
_symmetry_space_group_name_H-M 'P 1 21/c 1'
_atom_sites_solution_hydrogens geom
_atom_sites_solution_primary direct
_atom_sites_solution_secondary difmap
_audit_creation_method SHELXL-97
_audit_update_record
;
2021-04-15 deposited with the CCDC.	2021-09-13 downloaded from the CCDC.
;
_cell_angle_alpha 90.00
_cell_angle_beta 104.40(2)
_cell_angle_gamma 90.00
_cell_formula_units_Z 4
_cell_length_a 28.890(4)
_cell_length_b 5.5858(8)
_cell_length_c 28.523(3)
_cell_measurement_reflns_used 8631
_cell_measurement_temperature 103(2)
_cell_measurement_theta_max 25.70
_cell_measurement_theta_min 2.91
_cell_volume 4458.3(11)
_computing_cell_refinement 'Bruker SAINT'
_computing_data_collection 'Bruker APEX2'
_computing_data_reduction 'Bruker SAINT'
_computing_molecular_graphics
;
ORTEP-3 (Farrugia, L.J. (1997) Jour. Appl. Cryst. 30, 565)
Mercury (Macrae, C. F., Edgington, P. R., McCabe, P., Pidcock, E., 
Shields, G. P., Taylor, R., Towler, M. & van de Streek, J. (2006). 
J. Appl. Cryst. 39, 453-457
;
_computing_publication_material SHELXTL
_computing_structure_refinement 'SHELXL (Sheldrick, G. M. (2008). Acta Cryst. A64, 112-122)'
_computing_structure_solution
;
SIR2002 (Burla, M. C., Camalli, M., Carrozzini, B., Cascarano, G. L., 
Giacovazzo, C., Polidori, G. & Spagna, R. (2003). 
J. Appl. Cryst. 36, 1103.)
;
_diffrn_ambient_temperature 103(2)
_diffrn_measured_fraction_theta_full 0.983
_diffrn_measured_fraction_theta_max 0.983
_diffrn_measurement_device_type 'Bruker APEX-II CCD'
_diffrn_measurement_method '\f and \w scans'
_diffrn_radiation_monochromator graphite
_diffrn_radiation_source 'fine-focus sealed tube'
_diffrn_radiation_type MoK\a
_diffrn_radiation_wavelength 0.71073
_diffrn_reflns_av_R_equivalents 0.0514
_diffrn_reflns_av_sigmaI/netI 0.0825
_diffrn_reflns_limit_h_max 39
_diffrn_reflns_limit_h_min -34
_diffrn_reflns_limit_k_max 7
_diffrn_reflns_limit_k_min -7
_diffrn_reflns_limit_l_max 33
_diffrn_reflns_limit_l_min -38
_diffrn_reflns_number 35610
_diffrn_reflns_theta_full 28.70
_diffrn_reflns_theta_max 28.70
_diffrn_reflns_theta_min 2.31
_diffrn_standards_decay_% 0.00
_exptl_absorpt_coefficient_mu 1.625
_exptl_absorpt_correction_T_max 0.7792
_exptl_absorpt_correction_T_min 0.6751
_exptl_absorpt_correction_type multi-scan
_exptl_absorpt_process_details 'Bruker (2001). SADABS. Bruker AXS Inc., Madison, Wisconsin, USA.'
_exptl_crystal_colour colourless
_exptl_crystal_density_diffrn 2.259
_exptl_crystal_density_method 'not measured'
_exptl_crystal_description needle
_exptl_crystal_F_000 2880
_exptl_crystal_size_max 0.38
_exptl_crystal_size_mid 0.08
_exptl_crystal_size_min 0.04
_refine_diff_density_max 0.911
_refine_diff_density_min -1.028
_refine_diff_density_rms 0.138
_refine_ls_extinction_method none
_refine_ls_goodness_of_fit_ref 1.037
_refine_ls_hydrogen_treatment noref
_refine_ls_matrix_type full
_refine_ls_number_parameters 1236
_refine_ls_number_reflns 11349
_refine_ls_number_restraints 4221
_refine_ls_restrained_S_all 0.993
_refine_ls_R_factor_all 0.1009
_refine_ls_R_factor_gt 0.0493
_refine_ls_shift/su_max 0.005
_refine_ls_shift/su_mean 0.000
_refine_ls_structure_factor_coef Fsqd
_refine_ls_weighting_details 'w=1/[\s^2^(Fo^2^)+(0.0392P)^2^+9.3089P] where P=(Fo^2^+2Fc^2^)/3'
_refine_ls_weighting_scheme calc
_refine_ls_wR_factor_gt 0.0924
_refine_ls_wR_factor_ref 0.1095
_reflns_number_gt 7142
_reflns_number_total 11349
_reflns_threshold_expression I>2\s(I)
_cod_data_source_file d1ce01001h2.cif
_cod_data_source_block ms039
_cod_depositor_comments 'Adding full bibliography for 7243521.cif.'
_cod_original_cell_volume 4458.3(10)
_cod_original_sg_symbol_H-M 'P 21/c'
_cod_database_code 7243521

loop_
_symmetry_equiv_pos_as_xyz
'x, y, z'
'-x, y+1/2, -z+1/2'
'-x, -y, -z'
'x, -y-1/2, z-1/2'

loop_
_atom_site_label
_atom_site_type_symbol
_atom_site_fract_x
_atom_site_fract_y
_atom_site_fract_z
_atom_site_U_iso_or_equiv
_atom_site_adp_type
_atom_site_occupancy
_atom_site_symmetry_multiplicity
_atom_site_calc_flag
_atom_site_refinement_flags
_atom_site_disorder_assembly
_atom_site_disorder_group
I1 I 0.589428(12) 1.73533(5) 1.536242(11) 0.02481(9) Uani 1 1 d D . .
F1A F 0.5847(2) 2.0778(11) 1.6118(3) 0.0483(18) Uani 0.769(3) 1 d PDU A 1
F2A F 0.6455(2) 2.1403(10) 1.5823(2) 0.0449(16) Uani 0.769(3) 1 d PDU A 1
F3A F 0.6862(3) 1.7223(9) 1.6249(3) 0.0263(14) Uani 0.769(3) 1 d PDU A 1
F4A F 0.6241(3) 1.6645(13) 1.6531(4) 0.0299(16) Uani 0.769(3) 1 d PDU A 1
F5A F 0.6405(3) 2.0737(12) 1.7047(4) 0.0280(16) Uani 0.769(3) 1 d PDU A 1
F6A F 0.6978(2) 2.1723(15) 1.6718(3) 0.0286(15) Uani 0.769(3) 1 d PDU A 1
F7A F 0.7474(3) 1.7751(10) 1.7088(3) 0.0333(14) Uani 0.769(3) 1 d PDU A 1
F8A F 0.6883(3) 1.6498(13) 1.7362(3) 0.0328(17) Uani 0.769(3) 1 d PDU A 1
F9A F 0.6932(3) 1.9882(10) 1.7958(3) 0.0359(15) Uani 0.769(3) 1 d PDU A 1
F10A F 0.7390(3) 2.2099(11) 1.7644(4) 0.0379(18) Uani 0.769(3) 1 d PDU A 1
F11A F 0.81207(13) 1.9168(8) 1.79077(14) 0.0401(11) Uani 0.769(3) 1 d PDU A 1
F12A F 0.76829(18) 1.6357(5) 1.80901(15) 0.0395(12) Uani 0.769(3) 1 d PDU A 1
F13A F 0.75358(15) 1.8625(8) 1.88269(15) 0.0469(11) Uani 0.769(3) 1 d PDU A 1
F14A F 0.7771(2) 2.2028(6) 1.8602(2) 0.0425(15) Uani 0.769(3) 1 d PDU A 1
F15A F 0.8475(3) 1.6899(9) 1.8826(4) 0.047(2) Uani 0.769(3) 1 d PDU A 1
F16A F 0.86557(17) 2.0619(8) 1.87691(18) 0.0603(14) Uani 0.769(3) 1 d PDU A 1
F17A F 0.82039(19) 2.1436(8) 1.95516(19) 0.0484(14) Uani 0.769(3) 1 d PDU A 1
F18A F 0.82341(18) 1.7561(7) 1.96336(16) 0.0544(13) Uani 0.769(3) 1 d PDU A 1
F19A F 0.8965(2) 1.9567(9) 2.02287(14) 0.0612(15) Uani 0.769(3) 1 d PDU A 1
F20A F 0.9146(2) 2.1672(10) 1.96625(19) 0.097(2) Uani 0.769(3) 1 d PDU A 1
F21A F 0.9205(2) 1.7817(11) 1.9656(2) 0.090(2) Uani 0.769(3) 1 d PDU A 1
C1A C 0.61978(19) 1.9684(8) 1.59668(16) 0.0212(14) Uani 0.769(3) 1 d PDU A 1
C2A C 0.6514(2) 1.8336(9) 1.64008(19) 0.0190(12) Uani 0.769(3) 1 d PDU A 1
C3A C 0.6748(2) 1.9854(10) 1.68506(18) 0.0176(13) Uani 0.769(3) 1 d PDU A 1
C4A C 0.7102(2) 1.8466(9) 1.72544(16) 0.0177(13) Uani 0.769(3) 1 d PDU A 1
C5A C 0.7290(2) 1.9825(9) 1.77341(17) 0.0215(13) Uani 0.769(3) 1 d PDU A 1
C6A C 0.77370(14) 1.8742(7) 1.80807(14) 0.0193(12) Uani 0.769(3) 1 d PDU A 1
C7A C 0.78445(15) 1.9658(7) 1.86066(14) 0.0256(13) Uani 0.769(3) 1 d PDU A 1
C8A C 0.83531(15) 1.9137(8) 1.89126(14) 0.0290(14) Uani 0.769(3) 1 d PDU A 1
C9A C 0.84247(16) 1.9449(8) 1.94618(16) 0.0364(15) Uani 0.769(3) 1 d PDU A 1
C10A C 0.89456(18) 1.9634(10) 1.97568(16) 0.057(2) Uani 0.769(3) 1 d PDU A 1
F1B F 0.5739(8) 2.004(3) 1.6194(9) 0.028(4) Uani 0.231(3) 1 d PDU A 2
F2B F 0.6258(6) 2.170(3) 1.5864(9) 0.035(4) Uani 0.231(3) 1 d PDU A 2
F3B F 0.6884(9) 1.800(3) 1.6178(10) 0.023(4) Uani 0.231(3) 1 d PDU A 2
F4B F 0.6359(9) 1.624(4) 1.6482(13) 0.028(5) Uani 0.231(3) 1 d PDU A 2
F5B F 0.6316(9) 2.013(4) 1.7037(12) 0.018(4) Uani 0.231(3) 1 d PDU A 2
F6B F 0.6825(8) 2.195(5) 1.6719(12) 0.026(4) Uani 0.231(3) 1 d PDU A 2
F7B F 0.7501(8) 1.860(3) 1.7018(9) 0.025(4) Uani 0.231(3) 1 d PDU A 2
F8B F 0.7004(9) 1.638(4) 1.7279(12) 0.029(4) Uani 0.231(3) 1 d PDU A 2
F9B F 0.7526(10) 2.192(4) 1.7582(14) 0.030(5) Uani 0.231(3) 1 d PDU A 2
F10B F 0.6962(9) 2.074(3) 1.7903(11) 0.037(5) Uani 0.231(3) 1 d PDU A 2
F11B F 0.7404(5) 1.682(2) 1.8266(5) 0.044(4) Uani 0.231(3) 1 d PDU A 2
F12B F 0.7959(5) 1.738(2) 1.7891(5) 0.037(3) Uani 0.231(3) 1 d PDU A 2
F13B F 0.8233(5) 2.138(2) 1.8357(5) 0.052(4) Uani 0.231(3) 1 d PDU A 2
F14B F 0.7611(6) 2.139(3) 1.8653(8) 0.040(4) Uani 0.231(3) 1 d PDU A 2
F15B F 0.8368(10) 1.653(3) 1.8793(12) 0.035(5) Uani 0.231(3) 1 d PDU A 2
F16B F 0.7864(5) 1.779(2) 1.9186(5) 0.048(3) Uani 0.231(3) 1 d PDU A 2
F17B F 0.8421(6) 2.191(3) 1.9438(7) 0.062(5) Uani 0.231(3) 1 d PDU A 2
F18B F 0.8953(5) 2.034(3) 1.9113(6) 0.067(4) Uani 0.231(3) 1 d PDU A 2
F19B F 0.9187(6) 1.977(3) 2.0052(7) 0.085(4) Uani 0.231(3) 1 d PDU A 2
F20B F 0.8526(6) 1.797(3) 2.0065(7) 0.089(5) Uani 0.231(3) 1 d PDU A 2
F21B F 0.9005(7) 1.639(3) 1.9679(7) 0.083(6) Uani 0.231(3) 1 d PDU A 2
C1B C 0.6105(6) 1.960(2) 1.5997(4) 0.025(3) Uani 0.231(3) 1 d PDU A 2
C2B C 0.6513(7) 1.839(3) 1.6373(5) 0.020(2) Uani 0.231(3) 1 d PDU A 2
C3B C 0.6693(7) 1.980(3) 1.6849(5) 0.020(2) Uani 0.231(3) 1 d PDU A 2
C4B C 0.7122(6) 1.865(3) 1.7209(5) 0.021(2) Uani 0.231(3) 1 d PDU A 2
C5B C 0.7302(7) 1.997(2) 1.7694(5) 0.022(2) Uani 0.231(3) 1 d PDU A 2
C6B C 0.7645(4) 1.8506(14) 1.8091(3) 0.026(2) Uani 0.231(3) 1 d PDU A 2
C7B C 0.7932(4) 1.9976(15) 1.8522(4) 0.027(3) Uani 0.231(3) 1 d PDU A 2
C8B C 0.8198(4) 1.8494(17) 1.8962(4) 0.031(3) Uani 0.231(3) 1 d PDU A 2
C9B C 0.8599(4) 1.9839(18) 1.9322(4) 0.043(3) Uani 0.231(3) 1 d PDU A 2
C10B C 0.8826(5) 1.847(2) 1.9790(4) 0.054(3) Uani 0.231(3) 1 d PDU A 2
I2 I 0.286274(12) 1.64344(5) 1.018657(12) 0.02607(9) Uani 1 1 d . . .
F22 F 0.28725(11) 1.9551(6) 0.93883(13) 0.0580(10) Uani 1 1 d D . .
F23 F 0.23320(13) 2.0602(5) 0.97500(13) 0.0563(10) Uani 1 1 d D . .
F24 F 0.18129(11) 1.6637(6) 0.94051(12) 0.0487(9) Uani 1 1 d D B .
F25 F 0.23437(12) 1.5603(5) 0.90259(13) 0.0544(10) Uani 1 1 d D B .
C11 C 0.25327(13) 1.8712(6) 0.95868(15) 0.0327(12) Uani 1 1 d D B .
C12 C 0.21449(12) 1.7468(6) 0.91944(12) 0.0250(11) Uani 1 1 d D . .
F26A F 0.21851(18) 2.0523(10) 0.86320(18) 0.0436(14) Uani 0.659(2) 1 d PDU B 1
F27A F 0.15744(19) 2.0481(8) 0.89397(17) 0.0426(13) Uani 0.659(2) 1 d PDU B 1
F28A F 0.1338(4) 1.5996(13) 0.8443(6) 0.049(2) Uani 0.659(2) 1 d PDU B 1
F29A F 0.18799(17) 1.6907(9) 0.80696(18) 0.0487(14) Uani 0.659(2) 1 d PDU B 1
F30A F 0.08479(17) 1.9828(10) 0.81567(19) 0.0508(14) Uani 0.659(2) 1 d PDU B 1
F31A F 0.1422(4) 2.1525(12) 0.7929(6) 0.046(2) Uani 0.659(2) 1 d PDU B 1
F32A F 0.13429(17) 1.8635(9) 0.71949(18) 0.0470(13) Uani 0.659(2) 1 d PDU B 1
F33A F 0.0931(2) 1.6049(7) 0.7483(2) 0.0551(16) Uani 0.659(2) 1 d PDU B 1
F34A F 0.05928(19) 2.1945(7) 0.72359(19) 0.0510(14) Uani 0.659(2) 1 d PDU B 1
F35A F 0.01865(17) 1.8820(10) 0.7334(2) 0.0573(16) Uani 0.659(2) 1 d PDU B 1
F36A F 0.0488(2) 1.6856(7) 0.6532(2) 0.0561(15) Uani 0.659(2) 1 d PDU B 1
F37A F 0.07103(19) 2.0456(9) 0.6414(2) 0.0562(15) Uani 0.659(2) 1 d PDU B 1
F38A F -0.0214(2) 2.1902(8) 0.6529(2) 0.0685(18) Uani 0.659(2) 1 d PDU B 1
F39A F -0.03930(19) 1.8150(9) 0.6433(2) 0.0681(18) Uani 0.659(2) 1 d PDU B 1
F40A F -0.0037(2) 1.8273(11) 0.5602(2) 0.080(2) Uani 0.659(2) 1 d PDU B 1
F41A F -0.06679(16) 2.0316(10) 0.5615(2) 0.0616(16) Uani 0.659(2) 1 d PDU B 1
F42A F 0.0006(2) 2.2116(11) 0.5691(3) 0.083(2) Uani 0.659(2) 1 d PDU B 1
C13A C 0.18779(15) 1.9084(8) 0.87769(14) 0.0277(16) Uani 0.659(2) 1 d PDU B 1
C14A C 0.15839(17) 1.7820(9) 0.83188(15) 0.0291(16) Uani 0.659(2) 1 d PDU B 1
C15A C 0.12194(16) 1.9400(9) 0.79661(15) 0.0260(15) Uani 0.659(2) 1 d PDU B 1
C16A C 0.10173(15) 1.8391(7) 0.74534(15) 0.0290(15) Uani 0.659(2) 1 d PDU B 1
C17A C 0.05531(15) 1.9579(8) 0.71653(15) 0.0304(15) Uani 0.659(2) 1 d PDU B 1
C18A C 0.04211(16) 1.9168(8) 0.66151(16) 0.0332(17) Uani 0.659(2) 1 d PDU B 1
C19A C -0.00942(17) 1.9836(9) 0.63549(18) 0.0408(17) Uani 0.659(2) 1 d PDU B 1
C20A C -0.01985(18) 2.0138(10) 0.5805(2) 0.055(2) Uani 0.659(2) 1 d PDU B 1
F26B F 0.1924(4) 2.1259(12) 0.8878(4) 0.052(3) Uani 0.341(2) 1 d PDU B 2
F27B F 0.2294(3) 1.881(2) 0.8508(4) 0.053(3) Uani 0.341(2) 1 d PDU B 2
F28B F 0.1458(8) 1.5718(16) 0.8450(10) 0.037(4) Uani 0.341(2) 1 d PDU B 2
F29B F 0.1133(3) 1.8994(15) 0.8618(3) 0.039(2) Uani 0.341(2) 1 d PDU B 2
F30B F 0.1642(3) 1.7562(16) 0.7678(4) 0.048(2) Uani 0.341(2) 1 d PDU B 2
F31B F 0.1539(8) 2.1200(17) 0.7887(11) 0.035(4) Uani 0.341(2) 1 d PDU B 2
F32B F 0.0622(3) 2.0675(13) 0.7758(3) 0.044(2) Uani 0.341(2) 1 d PDU B 2
F33B F 0.0669(3) 1.6808(12) 0.7714(3) 0.042(2) Uani 0.341(2) 1 d PDU B 2
F34B F 0.0888(4) 1.6887(11) 0.6903(4) 0.048(2) Uani 0.341(2) 1 d PDU B 2
F35B F 0.1093(3) 2.0617(13) 0.6966(3) 0.043(2) Uani 0.341(2) 1 d PDU B 2
F36B F 0.0229(4) 2.2134(12) 0.6836(4) 0.049(2) Uani 0.341(2) 1 d PDU B 2
F37B F -0.0041(4) 1.8627(16) 0.6956(4) 0.057(3) Uani 0.341(2) 1 d PDU B 2
F38B F 0.0096(4) 1.6945(14) 0.6153(4) 0.065(3) Uani 0.341(2) 1 d PDU B 2
F39B F 0.0551(3) 1.9874(17) 0.6057(4) 0.052(3) Uani 0.341(2) 1 d PDU B 2
F40B F -0.0636(4) 2.029(2) 0.6070(4) 0.090(3) Uani 0.341(2) 1 d PDU B 2
F41B F -0.0336(5) 1.990(2) 0.5451(3) 0.071(3) Uani 0.341(2) 1 d PDU B 2
F42B F -0.0164(4) 2.3010(16) 0.5909(4) 0.074(4) Uani 0.341(2) 1 d PDU B 2
C13B C 0.1949(3) 1.8991(11) 0.8741(2) 0.029(3) Uani 0.341(2) 1 d PDU B 2
C14B C 0.1470(2) 1.8105(16) 0.8420(2) 0.028(2) Uani 0.341(2) 1 d PDU B 2
C15B C 0.1379(2) 1.8958(16) 0.7892(2) 0.029(2) Uani 0.341(2) 1 d PDU B 2
C16B C 0.0852(2) 1.8873(12) 0.7607(2) 0.029(2) Uani 0.341(2) 1 d PDU B 2
C17B C 0.0780(2) 1.9028(12) 0.7056(2) 0.030(2) Uani 0.341(2) 1 d PDU B 2
C18B C 0.0277(2) 1.9785(13) 0.6771(2) 0.036(2) Uani 0.341(2) 1 d PDU B 2
C19B C 0.0174(3) 1.9288(14) 0.6225(3) 0.044(2) Uani 0.341(2) 1 d PDU B 2
C20B C -0.0248(3) 2.0664(16) 0.5907(3) 0.055(3) Uani 0.341(2) 1 d PDU B 2
O1 O 0.45601(13) 1.0179(6) 1.24564(13) 0.0328(9) Uani 1 1 d . . .
N1 N 0.48486(13) 1.0223(6) 1.29324(13) 0.0176(8) Uani 1 1 d . . .
C21 C 0.47590(17) 1.2332(7) 1.31024(17) 0.0205(10) Uani 1 1 d . . .
N2 N 0.44396(14) 1.3668(6) 1.27868(14) 0.0208(8) Uani 1 1 d . . .
C22 C 0.43317(16) 1.2276(7) 1.23958(17) 0.0199(10) Uani 1 1 d . . .
C23 C 0.40109(16) 1.2893(7) 1.19365(17) 0.0185(9) Uani 1 1 d . . .
C24 C 0.39443(17) 1.1399(8) 1.15295(18) 0.0228(10) Uani 1 1 d . . .
H24 H 0.4110 0.9917 1.1549 0.027 Uiso 1 1 calc R . .
C25 C 0.36374(17) 1.2101(8) 1.11017(18) 0.0239(11) Uani 1 1 d . . .
H25 H 0.3601 1.1092 1.0827 0.029 Uiso 1 1 calc R . .
N3 N 0.33878(14) 1.4146(6) 1.10553(14) 0.0211(9) Uani 1 1 d . . .
C26 C 0.34475(18) 1.5537(8) 1.14490(18) 0.0242(11) Uani 1 1 d . . .
H26 H 0.3269 1.6981 1.1420 0.029 Uiso 1 1 calc R . .
C27 C 0.37459(17) 1.5023(8) 1.18861(17) 0.0210(10) Uani 1 1 d . . .
H27 H 0.3775 1.6084 1.2152 0.025 Uiso 1 1 calc R . .
C28 C 0.50033(17) 1.3091(7) 1.35925(17) 0.0189(10) Uani 1 1 d . . .
C29 C 0.48710(17) 1.5250(7) 1.37650(17) 0.0204(10) Uani 1 1 d . . .
H29 H 0.4626 1.6211 1.3571 0.025 Uiso 1 1 calc R . .
N4 N 0.54653(15) 1.4739(7) 1.45098(14) 0.0247(9) Uani 1 1 d . . .
C30 C 0.51061(17) 1.5954(7) 1.42252(18) 0.0226(10) Uani 1 1 d . . .
H30 H 0.5006 1.7395 1.4347 0.027 Uiso 1 1 calc R . .
C31 C 0.55887(18) 1.2674(8) 1.43383(18) 0.0263(11) Uani 1 1 d . . .
H31 H 0.5840 1.1772 1.4540 0.032 Uiso 1 1 calc R . .
C32 C 0.53746(17) 1.1776(7) 1.38884(18) 0.0221(10) Uani 1 1 d . . .
H32 H 0.5476 1.0301 1.3781 0.027 Uiso 1 1 calc R . .

loop_
_atom_site_aniso_label
_atom_site_aniso_U_11
_atom_site_aniso_U_22
_atom_site_aniso_U_33
_atom_site_aniso_U_23
_atom_site_aniso_U_13
_atom_site_aniso_U_12
I1 0.02489(17) 0.02629(16) 0.02250(16) 0.00476(12) 0.00450(13) 0.00118(13)
F1A 0.044(4) 0.064(4) 0.033(3) -0.008(3) 0.003(3) 0.040(3)
F2A 0.067(5) 0.027(3) 0.037(3) 0.010(2) 0.004(3) -0.015(3)
F3A 0.021(2) 0.027(3) 0.032(3) -0.010(3) 0.007(2) 0.013(3)
F4A 0.040(4) 0.026(4) 0.022(3) 0.003(3) 0.005(3) -0.014(3)
F5A 0.022(4) 0.030(3) 0.033(3) -0.008(3) 0.010(3) 0.009(3)
F6A 0.030(4) 0.024(3) 0.028(2) 0.006(2) 0.000(3) -0.011(3)
F7A 0.033(3) 0.042(3) 0.027(3) -0.004(3) 0.010(2) 0.019(3)
F8A 0.037(4) 0.025(3) 0.031(4) 0.008(2) -0.002(3) -0.011(2)
F9A 0.023(2) 0.053(4) 0.034(3) -0.016(3) 0.011(2) -0.001(3)
F10A 0.051(5) 0.011(2) 0.040(4) -0.0002(19) -0.010(3) -0.001(2)
F11A 0.025(2) 0.073(3) 0.027(2) 0.008(2) 0.0132(19) 0.002(2)
F12A 0.062(3) 0.0134(17) 0.032(2) -0.0021(16) -0.009(2) 0.001(2)
F13A 0.031(2) 0.082(3) 0.032(2) -0.002(2) 0.014(2) -0.015(2)
F14A 0.063(4) 0.012(2) 0.040(3) -0.0086(19) -0.011(3) 0.007(2)
F15A 0.044(5) 0.055(4) 0.034(3) -0.015(3) -0.006(3) 0.030(3)
F16A 0.041(3) 0.098(4) 0.041(3) 0.004(2) 0.009(2) -0.036(3)
F17A 0.052(4) 0.052(3) 0.037(3) -0.015(2) 0.006(3) 0.018(3)
F18A 0.070(3) 0.059(3) 0.035(3) 0.010(2) 0.012(2) -0.011(2)
F19A 0.057(4) 0.092(4) 0.029(3) -0.010(2) 0.000(2) 0.013(3)
F20A 0.074(4) 0.150(5) 0.051(3) -0.002(3) -0.014(3) -0.058(4)
F21A 0.059(4) 0.149(6) 0.051(3) -0.021(4) -0.005(3) 0.053(4)
C1A 0.022(3) 0.019(3) 0.024(3) 0.004(2) 0.010(2) 0.005(2)
C2A 0.018(3) 0.017(2) 0.025(3) 0.003(2) 0.010(2) 0.000(2)
C3A 0.020(3) 0.012(2) 0.023(3) -0.002(2) 0.010(2) 0.000(2)
C4A 0.019(3) 0.014(2) 0.024(3) -0.003(2) 0.011(2) 0.001(2)
C5A 0.026(3) 0.013(2) 0.027(3) -0.001(2) 0.011(2) -0.002(2)
C6A 0.020(3) 0.012(2) 0.030(3) -0.002(2) 0.013(2) -0.002(2)
C7A 0.028(3) 0.019(2) 0.029(3) -0.006(2) 0.005(3) -0.002(2)
C8A 0.027(3) 0.034(3) 0.028(3) -0.006(2) 0.009(3) 0.002(3)
C9A 0.040(3) 0.040(3) 0.030(3) -0.009(3) 0.010(3) 0.003(3)
C10A 0.055(4) 0.077(4) 0.033(4) -0.007(4) -0.002(4) 0.009(4)
F1B 0.021(7) 0.031(8) 0.035(8) 0.003(6) 0.010(6) 0.010(6)
F2B 0.038(8) 0.020(6) 0.043(7) 0.007(5) 0.002(7) -0.001(6)
F3B 0.021(7) 0.023(8) 0.029(8) -0.007(7) 0.013(6) 0.002(7)
F4B 0.041(10) 0.004(6) 0.032(9) 0.004(6) -0.004(8) -0.004(7)
F5B 0.013(8) 0.027(9) 0.019(6) -0.009(7) 0.012(6) -0.002(6)
F6B 0.028(10) 0.010(6) 0.037(7) 0.003(5) 0.005(9) -0.009(7)
F7B 0.014(6) 0.039(9) 0.024(7) 0.003(7) 0.010(5) 0.016(7)
F8B 0.039(10) 0.010(6) 0.031(9) -0.005(6) -0.004(7) 0.004(7)
F9B 0.037(10) 0.014(7) 0.039(8) 0.006(6) 0.008(8) -0.015(6)
F10B 0.038(8) 0.041(9) 0.031(8) -0.023(8) 0.006(7) 0.018(8)
F11B 0.053(8) 0.024(6) 0.043(7) 0.015(5) -0.010(6) -0.024(6)
F12B 0.033(6) 0.043(6) 0.033(6) -0.011(6) 0.003(5) 0.023(6)
F13B 0.050(7) 0.053(7) 0.043(7) 0.021(6) -0.006(6) -0.039(6)
F14B 0.038(8) 0.034(7) 0.041(7) -0.023(7) -0.002(7) 0.016(6)
F15B 0.038(9) 0.016(6) 0.042(9) 0.005(6) -0.009(8) 0.000(6)
F16B 0.037(7) 0.075(8) 0.037(7) 0.017(6) 0.016(6) -0.015(6)
F17B 0.070(10) 0.045(8) 0.055(9) -0.028(7) -0.017(8) 0.018(7)
F18B 0.049(8) 0.093(8) 0.042(8) 0.011(7) -0.017(7) -0.040(7)
F19B 0.073(8) 0.105(8) 0.057(8) -0.007(8) -0.021(7) 0.002(8)
F20B 0.073(9) 0.128(10) 0.056(9) 0.005(8) -0.004(8) 0.005(9)
F21B 0.075(11) 0.098(11) 0.060(10) -0.005(10) -0.013(9) 0.018(10)
C1B 0.026(5) 0.021(5) 0.028(5) 0.005(5) 0.007(5) 0.004(5)
C2B 0.021(4) 0.017(4) 0.024(4) 0.002(4) 0.009(4) 0.000(4)
C3B 0.023(4) 0.016(4) 0.025(4) 0.002(4) 0.009(4) 0.000(4)
C4B 0.023(4) 0.016(4) 0.026(4) -0.003(4) 0.011(4) -0.002(4)
C5B 0.025(4) 0.017(4) 0.027(4) -0.001(4) 0.012(4) 0.000(4)
C6B 0.028(4) 0.019(4) 0.030(4) -0.003(4) 0.008(4) 0.001(4)
C7B 0.029(4) 0.022(4) 0.030(4) -0.005(4) 0.005(4) 0.000(4)
C8B 0.033(5) 0.033(4) 0.026(4) -0.008(4) 0.007(4) 0.003(4)
C9B 0.043(5) 0.052(4) 0.033(5) -0.008(4) 0.004(4) 0.005(4)
C10B 0.052(5) 0.070(5) 0.035(5) -0.008(5) 0.004(5) 0.009(5)
I2 0.02575(18) 0.02428(15) 0.02898(18) -0.00273(13) 0.00832(14) -0.00520(13)
F22 0.034(2) 0.081(3) 0.053(2) 0.0307(19) -0.0008(18) -0.0323(18)
F23 0.081(3) 0.0198(15) 0.057(2) -0.0089(14) -0.004(2) 0.0053(16)
F24 0.0302(19) 0.071(2) 0.045(2) 0.0179(17) 0.0097(17) -0.0232(17)
F25 0.051(2) 0.0380(18) 0.063(2) -0.0231(16) -0.0074(19) 0.0230(16)
C11 0.033(3) 0.023(2) 0.042(3) 0.001(2) 0.009(3) -0.007(2)
C12 0.026(3) 0.016(2) 0.037(3) 0.000(2) 0.016(2) -0.002(2)
F26A 0.044(3) 0.042(3) 0.041(3) 0.009(2) 0.004(3) -0.032(3)
F27A 0.056(4) 0.038(3) 0.036(3) -0.004(2) 0.014(3) 0.024(2)
F28A 0.047(6) 0.035(4) 0.052(4) 0.020(4) -0.013(4) -0.021(3)
F29A 0.033(3) 0.068(3) 0.041(3) -0.023(2) 0.002(3) 0.024(2)
F30A 0.035(3) 0.087(4) 0.035(3) 0.004(3) 0.017(3) 0.031(3)
F31A 0.065(7) 0.021(3) 0.047(4) 0.001(3) 0.005(5) -0.007(3)
F32A 0.026(3) 0.078(3) 0.040(3) -0.013(3) 0.015(2) 0.008(3)
F33A 0.070(4) 0.016(2) 0.061(4) 0.002(2) -0.019(3) -0.002(2)
F34A 0.071(4) 0.030(2) 0.043(3) -0.006(2) -0.003(3) 0.017(2)
F35A 0.025(3) 0.105(4) 0.046(4) 0.031(3) 0.016(3) 0.001(3)
F36A 0.056(4) 0.038(3) 0.059(4) -0.021(2) -0.013(3) 0.019(2)
F37A 0.034(3) 0.091(4) 0.047(4) 0.012(3) 0.016(3) -0.020(3)
F38A 0.066(4) 0.074(4) 0.054(4) -0.009(3) -0.007(3) 0.047(3)
F39A 0.033(3) 0.098(4) 0.067(4) 0.036(3) 0.000(3) -0.025(3)
F40A 0.066(4) 0.119(5) 0.047(4) -0.030(3) -0.001(3) 0.026(4)
F41A 0.046(4) 0.080(4) 0.045(4) 0.006(3) -0.013(3) 0.015(3)
F42A 0.079(5) 0.098(5) 0.062(5) 0.038(4) -0.003(4) -0.022(4)
C13A 0.035(4) 0.017(3) 0.038(4) -0.003(3) 0.020(3) -0.007(3)
C14A 0.027(3) 0.019(3) 0.042(3) -0.001(3) 0.011(3) -0.003(3)
C15A 0.028(3) 0.021(3) 0.034(3) 0.001(3) 0.017(3) -0.001(3)
C16A 0.026(3) 0.022(3) 0.040(3) -0.002(3) 0.012(3) -0.002(3)
C17A 0.030(3) 0.029(3) 0.036(3) 0.004(3) 0.017(3) -0.004(3)
C18A 0.026(3) 0.030(3) 0.044(4) 0.002(3) 0.011(3) -0.005(3)
C19A 0.032(4) 0.045(3) 0.044(4) 0.006(3) 0.007(3) -0.002(3)
C20A 0.046(4) 0.063(4) 0.049(4) 0.004(4) 0.002(4) 0.001(4)
F26B 0.048(6) 0.016(4) 0.073(6) 0.004(4) -0.018(5) 0.000(4)
F27B 0.022(5) 0.084(7) 0.055(6) 0.031(6) 0.013(5) -0.002(5)
F28B 0.050(9) 0.013(5) 0.039(7) -0.001(5) -0.005(7) -0.006(5)
F29B 0.021(5) 0.063(5) 0.037(5) -0.005(4) 0.011(4) 0.007(4)
F30B 0.035(5) 0.075(6) 0.043(5) 0.009(5) 0.024(5) 0.032(5)
F31B 0.028(7) 0.026(6) 0.050(8) 0.015(6) 0.004(5) -0.017(6)
F32B 0.035(5) 0.064(5) 0.031(5) -0.018(4) 0.002(4) 0.025(4)
F33B 0.047(6) 0.043(5) 0.035(5) 0.007(4) 0.012(4) -0.033(4)
F34B 0.072(6) 0.035(4) 0.039(5) -0.007(4) 0.017(5) 0.020(4)
F35B 0.025(5) 0.058(5) 0.046(5) 0.023(4) 0.012(4) -0.005(4)
F36B 0.052(6) 0.042(5) 0.042(5) -0.013(4) -0.009(5) 0.023(4)
F37B 0.034(6) 0.098(7) 0.041(6) 0.009(5) 0.014(5) -0.022(5)
F38B 0.100(8) 0.039(5) 0.048(6) -0.009(4) 0.003(6) -0.023(5)
F39B 0.046(6) 0.083(7) 0.032(6) 0.011(5) 0.020(5) 0.001(5)
F40B 0.052(6) 0.137(7) 0.069(7) 0.003(6) -0.004(6) -0.002(6)
F41B 0.072(7) 0.091(7) 0.040(6) -0.007(5) -0.001(6) -0.009(6)
F42B 0.088(8) 0.059(6) 0.054(7) -0.001(5) -0.026(6) 0.022(6)
C13B 0.032(5) 0.020(4) 0.040(5) 0.001(4) 0.016(4) -0.006(4)
C14B 0.028(4) 0.021(4) 0.039(4) 0.001(4) 0.015(4) -0.003(4)
C15B 0.029(4) 0.023(4) 0.038(4) 0.000(4) 0.014(4) -0.004(4)
C16B 0.028(4) 0.027(4) 0.035(4) 0.001(4) 0.016(4) -0.003(4)
C17B 0.027(4) 0.030(4) 0.036(4) -0.001(4) 0.017(4) -0.005(4)
C18B 0.030(4) 0.038(4) 0.041(5) -0.001(4) 0.011(4) -0.006(4)
C19B 0.041(4) 0.047(4) 0.044(4) 0.001(4) 0.009(4) -0.007(4)
C20B 0.048(5) 0.062(5) 0.049(5) 0.004(5) 0.000(5) -0.005(5)
O1 0.039(2) 0.0253(17) 0.036(2) -0.0011(15) 0.0132(19) 0.0045(16)
N1 0.018(2) 0.0175(17) 0.018(2) 0.0010(14) 0.0059(17) 0.0041(15)
C21 0.021(2) 0.016(2) 0.030(3) 0.0020(19) 0.017(2) -0.0031(19)
N2 0.021(2) 0.0177(19) 0.026(2) 0.0007(15) 0.0113(18) 0.0011(16)
C22 0.017(2) 0.019(2) 0.027(3) 0.0019(18) 0.013(2) -0.0044(19)
C23 0.017(2) 0.014(2) 0.029(2) 0.0010(17) 0.012(2) -0.0016(17)
C24 0.019(3) 0.017(2) 0.035(3) -0.0012(19) 0.013(2) -0.0011(19)
C25 0.020(3) 0.025(2) 0.031(3) -0.0100(19) 0.013(2) -0.0045(19)
N3 0.019(2) 0.0216(19) 0.024(2) -0.0031(15) 0.0076(18) -0.0022(16)
C26 0.026(3) 0.018(2) 0.031(3) -0.0043(19) 0.012(2) 0.0016(19)
C27 0.021(3) 0.022(2) 0.022(2) -0.0022(18) 0.009(2) 0.0006(19)
C28 0.019(2) 0.014(2) 0.027(3) 0.0029(17) 0.012(2) -0.0013(17)
C29 0.015(2) 0.019(2) 0.027(3) 0.0008(18) 0.005(2) 0.0018(18)
N4 0.023(2) 0.029(2) 0.023(2) 0.0075(16) 0.0082(19) -0.0013(17)
C30 0.021(3) 0.017(2) 0.034(3) 0.0048(19) 0.014(2) 0.0008(18)
C31 0.024(3) 0.026(2) 0.031(3) 0.009(2) 0.011(2) 0.002(2)
C32 0.022(3) 0.016(2) 0.031(3) 0.0046(18) 0.012(2) 0.0043(18)

loop_
_atom_type_symbol
_atom_type_description
_atom_type_scat_dispersion_real
_atom_type_scat_dispersion_imag
_atom_type_scat_source
C C 0.0033 0.0016 'International Tables Vol C Tables 4.2.6.8 and 6.1.1.4'
H H 0.0000 0.0000 'International Tables Vol C Tables 4.2.6.8 and 6.1.1.4'
N N 0.0061 0.0033 'International Tables Vol C Tables 4.2.6.8 and 6.1.1.4'
O O 0.0106 0.0060 'International Tables Vol C Tables 4.2.6.8 and 6.1.1.4'
F F 0.0171 0.0103 'International Tables Vol C Tables 4.2.6.8 and 6.1.1.4'
I I -0.4742 1.8119 'International Tables Vol C Tables 4.2.6.8 and 6.1.1.4'

loop_
_geom_angle_atom_site_label_1
_geom_angle_atom_site_label_2
_geom_angle_atom_site_label_3
_geom_angle
_geom_angle_site_symmetry_1
_geom_angle_site_symmetry_3
_geom_angle_publ_flag
C1B I1 C1A 8.1(6) . . ?
F2A C1A F1A 107.0(4) . . ?
F2A C1A C2A 109.4(5) . . ?
F1A C1A C2A 108.0(5) . . ?
F2A C1A I1 109.4(4) . . ?
F1A C1A I1 109.9(4) . . ?
C2A C1A I1 112.9(3) . . ?
F3A C2A F4A 107.7(4) . . ?
F3A C2A C1A 108.0(5) . . ?
F4A C2A C1A 107.1(6) . . ?
F3A C2A C3A 108.3(6) . . ?
F4A C2A C3A 108.7(7) . . ?
C1A C2A C3A 116.7(4) . . ?
F6A C3A F5A 107.4(4) . . ?
F6A C3A C4A 108.6(6) . . ?
F5A C3A C4A 107.0(6) . . ?
F6A C3A C2A 109.7(7) . . ?
F5A C3A C2A 109.4(6) . . ?
C4A C3A C2A 114.5(3) . . ?
F7A C4A F8A 107.6(4) . . ?
F7A C4A C5A 109.0(5) . . ?
F8A C4A C5A 106.4(6) . . ?
F7A C4A C3A 109.1(5) . . ?
F8A C4A C3A 108.7(6) . . ?
C5A C4A C3A 115.8(3) . . ?
F10A C5A F9A 107.2(4) . . ?
F10A C5A C4A 110.0(6) . . ?
F9A C5A C4A 107.0(6) . . ?
F10A C5A C6A 107.9(6) . . ?
F9A C5A C6A 109.0(5) . . ?
C4A C5A C6A 115.5(3) . . ?
F11A C6A F12A 107.1(4) . . ?
F11A C6A C7A 108.3(3) . . ?
F12A C6A C7A 107.8(3) . . ?
F11A C6A C5A 109.4(4) . . ?
F12A C6A C5A 108.6(4) . . ?
C7A C6A C5A 115.3(3) . . ?
F14A C7A F13A 107.9(4) . . ?
F14A C7A C8A 108.6(4) . . ?
F13A C7A C8A 107.8(3) . . ?
F14A C7A C6A 109.0(4) . . ?
F13A C7A C6A 108.4(3) . . ?
C8A C7A C6A 115.0(3) . . ?
F15A C8A F16A 107.4(4) . . ?
F15A C8A C9A 108.6(5) . . ?
F16A C8A C9A 108.0(4) . . ?
F15A C8A C7A 109.2(5) . . ?
F16A C8A C7A 108.3(4) . . ?
C9A C8A C7A 115.1(4) . . ?
F17A C9A F18A 109.0(4) . . ?
F17A C9A C10A 106.8(4) . . ?
F18A C9A C10A 106.8(4) . . ?
F17A C9A C8A 109.8(4) . . ?
F18A C9A C8A 108.7(4) . . ?
C10A C9A C8A 115.6(3) . . ?
F19A C10A F21A 108.1(4) . . ?
F19A C10A F20A 108.4(4) . . ?
F21A C10A F20A 108.1(5) . . ?
F19A C10A C9A 109.9(4) . . ?
F21A C10A C9A 110.9(4) . . ?
F20A C10A C9A 111.3(4) . . ?
F2B C1B F1B 108.1(6) . . ?
F2B C1B C2B 109.5(17) . . ?
F1B C1B C2B 109.6(17) . . ?
F2B C1B I1 108.4(13) . . ?
F1B C1B I1 111.8(14) . . ?
C2B C1B I1 109.5(6) . . ?
F3B C2B F4B 107.3(6) . . ?
F3B C2B C1B 109.5(19) . . ?
F4B C2B C1B 108(2) . . ?
F3B C2B C3B 109(2) . . ?
F4B C2B C3B 108(2) . . ?
C1B C2B C3B 114.8(5) . . ?
F6B C3B F5B 107.5(6) . . ?
F6B C3B C4B 109(2) . . ?
F5B C3B C4B 113(2) . . ?
F6B C3B C2B 106(2) . . ?
F5B C3B C2B 107(2) . . ?
C4B C3B C2B 114.4(6) . . ?
F7B C4B F8B 107.8(6) . . ?
F7B C4B C5B 104.3(18) . . ?
F8B C4B C5B 111.3(19) . . ?
F7B C4B C3B 110.0(18) . . ?
F8B C4B C3B 107(2) . . ?
C5B C4B C3B 115.7(5) . . ?
F9B C5B F10B 107.2(6) . . ?
F9B C5B C4B 105(2) . . ?
F10B C5B C4B 115.6(18) . . ?
F9B C5B C6B 110(2) . . ?
F10B C5B C6B 104.5(17) . . ?
C4B C5B C6B 114.5(5) . . ?
F12B C6B F11B 107.4(6) . . ?
F12B C6B C7B 107.5(10) . . ?
F11B C6B C7B 107.8(9) . . ?
F12B C6B C5B 108.4(10) . . ?
F11B C6B C5B 110.5(13) . . ?
C7B C6B C5B 115.0(5) . . ?
F13B C7B F14B 108.0(6) . . ?
F13B C7B C6B 107.4(10) . . ?
F14B C7B C6B 105.3(12) . . ?
F13B C7B C8B 111.6(9) . . ?
F14B C7B C8B 109.1(13) . . ?
C6B C7B C8B 115.1(5) . . ?
F16B C8B F15B 107.6(6) . . ?
F16B C8B C7B 105.9(10) . . ?
F15B C8B C7B 107.5(16) . . ?
F16B C8B C9B 109.7(10) . . ?
F15B C8B C9B 110.9(17) . . ?
C7B C8B C9B 114.9(5) . . ?
F18B C9B F17B 108.2(6) . . ?
F18B C9B C10B 106.4(11) . . ?
F17B C9B C10B 108.9(13) . . ?
F18B C9B C8B 109.7(11) . . ?
F17B C9B C8B 108.3(12) . . ?
C10B C9B C8B 115.1(6) . . ?
F20B C10B F19B 108.3(6) . . ?
F20B C10B F21B 107.8(6) . . ?
F19B C10B F21B 108.1(6) . . ?
F20B C10B C9B 114.4(13) . . ?
F19B C10B C9B 108.6(12) . . ?
F21B C10B C9B 109.5(13) . . ?
F22 C11 F23 107.3(3) . . ?
F22 C11 C12 109.2(3) . . ?
F23 C11 C12 108.0(3) . . ?
F22 C11 I2 108.5(3) . . ?
F23 C11 I2 109.5(3) . . ?
C12 C11 I2 114.2(2) . . ?
F24 C12 F25 108.2(3) . . ?
F24 C12 C13B 114.6(4) . . ?
F25 C12 C13B 103.4(4) . . ?
F24 C12 C11 107.7(3) . . ?
F25 C12 C11 108.3(3) . . ?
C13B C12 C11 114.3(3) . . ?
F24 C12 C13A 105.9(3) . . ?
F25 C12 C13A 110.9(3) . . ?
C13B C12 C13A 9.5(4) . . ?
C11 C12 C13A 115.6(3) . . ?
F26A C13A F27A 107.4(4) . . ?
F26A C13A C12 110.4(4) . . ?
F27A C13A C12 108.6(4) . . ?
F26A C13A C14A 106.4(4) . . ?
F27A C13A C14A 106.9(4) . . ?
C12 C13A C14A 116.8(4) . . ?
F28A C14A F29A 107.5(5) . . ?
F28A C14A C15A 106.7(7) . . ?
F29A C14A C15A 107.1(4) . . ?
F28A C14A C13A 109.9(8) . . ?
F29A C14A C13A 109.5(4) . . ?
C15A C14A C13A 115.7(4) . . ?
F31A C15A F30A 106.5(5) . . ?
F31A C15A C16A 108.6(8) . . ?
F30A C15A C16A 107.3(4) . . ?
F31A C15A C14A 108.5(8) . . ?
F30A C15A C14A 108.9(4) . . ?
C16A C15A C14A 116.5(4) . . ?
F33A C16A F32A 107.5(4) . . ?
F33A C16A C17A 107.7(4) . . ?
F32A C16A C17A 107.5(4) . . ?
F33A C16A C15A 109.3(4) . . ?
F32A C16A C15A 109.5(4) . . ?
C17A C16A C15A 115.1(4) . . ?
F35A C17A F34A 107.8(4) . . ?
F35A C17A C18A 107.6(4) . . ?
F34A C17A C18A 106.9(4) . . ?
F35A C17A C16A 109.5(4) . . ?
F34A C17A C16A 108.4(4) . . ?
C18A C17A C16A 116.3(4) . . ?
F36A C18A F37A 108.2(4) . . ?
F36A C18A C19A 108.3(4) . . ?
F37A C18A C19A 107.2(4) . . ?
F36A C18A C17A 108.4(4) . . ?
F37A C18A C17A 109.6(4) . . ?
C19A C18A C17A 115.0(4) . . ?
F39A C19A F38A 108.0(4) . . ?
F39A C19A C20A 106.1(4) . . ?
F38A C19A C20A 106.4(5) . . ?
F39A C19A C18A 109.8(4) . . ?
F38A C19A C18A 109.9(4) . . ?
C20A C19A C18A 116.2(4) . . ?
F42A C20A F40A 108.6(5) . . ?
F42A C20A F41A 107.9(4) . . ?
F40A C20A F41A 108.2(4) . . ?
F42A C20A C19A 110.8(5) . . ?
F40A C20A C19A 111.0(5) . . ?
F41A C20A C19A 110.2(5) . . ?
F26B C13B F27B 108.6(6) . . ?
F26B C13B C12 108.5(6) . . ?
F27B C13B C12 102.3(6) . . ?
F26B C13B C14B 112.0(7) . . ?
F27B C13B C14B 110.5(6) . . ?
C12 C13B C14B 114.4(4) . . ?
F28B C14B F29B 108.1(6) . . ?
F28B C14B C13B 108.5(13) . . ?
F29B C14B C13B 105.7(7) . . ?
F28B C14B C15B 111.7(13) . . ?
F29B C14B C15B 109.4(6) . . ?
C13B C14B C15B 113.2(5) . . ?
F31B C15B F30B 107.6(6) . . ?
F31B C15B C16B 108.9(13) . . ?
F30B C15B C16B 110.0(6) . . ?
F31B C15B C14B 108.9(14) . . ?
F30B C15B C14B 106.7(7) . . ?
C16B C15B C14B 114.5(5) . . ?
F32B C16B F33B 108.8(5) . . ?
F32B C16B C17B 109.6(6) . . ?
F33B C16B C17B 108.8(6) . . ?
F32B C16B C15B 108.2(7) . . ?
F33B C16B C15B 107.6(6) . . ?
C17B C16B C15B 113.7(4) . . ?
F34B C17B F35B 107.9(5) . . ?
F34B C17B C16B 107.5(6) . . ?
F35B C17B C16B 108.0(6) . . ?
F34B C17B C18B 109.9(6) . . ?
F35B C17B C18B 108.2(6) . . ?
C16B C17B C18B 115.2(4) . . ?
F37B C18B F36B 108.3(5) . . ?
F37B C18B C19B 109.5(7) . . ?
F36B C18B C19B 108.5(6) . . ?
F37B C18B C17B 108.2(7) . . ?
F36B C18B C17B 108.3(7) . . ?
C19B C18B C17B 113.9(5) . . ?
F38B C19B F39B 107.9(5) . . ?
F38B C19B C20B 108.8(8) . . ?
F39B C19B C20B 105.3(8) . . ?
F38B C19B C18B 108.4(7) . . ?
F39B C19B C18B 110.5(7) . . ?
C20B C19B C18B 115.7(5) . . ?
F40B C20B F41B 108.5(6) . . ?
F40B C20B F42B 108.6(6) . . ?
F41B C20B F42B 108.1(5) . . ?
F40B C20B C19B 109.2(8) . . ?
F41B C20B C19B 110.4(8) . . ?
F42B C20B C19B 111.9(8) . . ?
C22 O1 N1 105.4(3) . . ?
C21 N1 O1 104.3(3) . . ?
N1 C21 N2 114.4(4) . . ?
N1 C21 C28 121.1(4) . . ?
N2 C21 C28 124.5(4) . . ?
C22 N2 C21 102.4(4) . . ?
N2 C22 O1 113.5(4) . . ?
N2 C22 C23 125.7(4) . . ?
O1 C22 C23 120.8(4) . . ?
C27 C23 C24 117.4(4) . . ?
C27 C23 C22 120.4(4) . . ?
C24 C23 C22 122.2(4) . . ?
C25 C24 C23 119.3(4) . . ?
C25 C24 H24 120.3 . . ?
C23 C24 H24 120.3 . . ?
N3 C25 C24 122.9(4) . . ?
N3 C25 H25 118.5 . . ?
C24 C25 H25 118.5 . . ?
C25 N3 C26 117.2(4) . . ?
N3 C26 C27 124.5(4) . . ?
N3 C26 H26 117.8 . . ?
C27 C26 H26 117.8 . . ?
C26 C27 C23 118.6(4) . . ?
C26 C27 H27 120.7 . . ?
C23 C27 H27 120.7 . . ?
C29 C28 C32 118.6(4) . . ?
C29 C28 C21 118.6(4) . . ?
C32 C28 C21 122.7(4) . . ?
C30 C29 C28 118.1(4) . . ?
C30 C29 H29 121.0 . . ?
C28 C29 H29 121.0 . . ?
C30 N4 C31 117.1(4) . . ?
N4 C30 C29 124.1(4) . . ?
N4 C30 H30 118.0 . . ?
C29 C30 H30 118.0 . . ?
N4 C31 C32 123.9(5) . . ?
N4 C31 H31 118.0 . . ?
C32 C31 H31 118.0 . . ?
C31 C32 C28 118.2(4) . . ?
C31 C32 H32 120.9 . . ?
C28 C32 H32 120.9 . . ?

loop_
_geom_bond_atom_site_label_1
_geom_bond_atom_site_label_2
_geom_bond_distance
_geom_bond_site_symmetry_2
_geom_bond_publ_flag
I1 C1B 2.163(4) . ?
I1 C1A 2.164(4) . ?
F1A C1A 1.344(3) . ?
F2A C1A 1.341(3) . ?
F3A C2A 1.342(3) . ?
F4A C2A 1.343(3) . ?
F5A C3A 1.347(3) . ?
F6A C3A 1.342(3) . ?
F7A C4A 1.340(3) . ?
F8A C4A 1.341(3) . ?
F9A C5A 1.343(3) . ?
F10A C5A 1.342(3) . ?
F11A C6A 1.342(3) . ?
F12A C6A 1.342(3) . ?
F13A C7A 1.342(3) . ?
F14A C7A 1.340(3) . ?
F15A C8A 1.339(3) . ?
F16A C8A 1.340(3) . ?
F17A C9A 1.337(3) . ?
F18A C9A 1.338(4) . ?
F19A C10A 1.334(3) . ?
F20A C10A 1.335(4) . ?
F21A C10A 1.334(3) . ?
C1A C2A 1.540(4) . ?
C2A C3A 1.546(4) . ?
C3A C4A 1.545(3) . ?
C4A C5A 1.541(3) . ?
C5A C6A 1.542(3) . ?
C6A C7A 1.542(3) . ?
C7A C8A 1.539(4) . ?
C8A C9A 1.538(4) . ?
C9A C10A 1.534(4) . ?
F1B C1B 1.339(4) . ?
F2B C1B 1.339(4) . ?
F3B C2B 1.341(4) . ?
F4B C2B 1.342(4) . ?
F5B C3B 1.342(4) . ?
F6B C3B 1.341(4) . ?
F7B C4B 1.339(4) . ?
F8B C4B 1.340(4) . ?
F9B C5B 1.341(4) . ?
F10B C5B 1.341(4) . ?
F11B C6B 1.341(4) . ?
F12B C6B 1.341(4) . ?
F13B C7B 1.339(4) . ?
F14B C7B 1.340(4) . ?
F15B C8B 1.340(4) . ?
F16B C8B 1.340(4) . ?
F17B C9B 1.339(4) . ?
F18B C9B 1.338(4) . ?
F19B C10B 1.337(4) . ?
F20B C10B 1.337(4) . ?
F21B C10B 1.338(4) . ?
C1B C2B 1.540(4) . ?
C2B C3B 1.544(4) . ?
C3B C4B 1.541(4) . ?
C4B C5B 1.540(4) . ?
C5B C6B 1.542(4) . ?
C6B C7B 1.539(4) . ?
C7B C8B 1.539(4) . ?
C8B C9B 1.540(4) . ?
C9B C10B 1.538(4) . ?
I2 C11 2.155(4) . ?
F22 C11 1.334(3) . ?
F23 C11 1.342(3) . ?
F24 C12 1.335(3) . ?
F25 C12 1.335(3) . ?
C11 C12 1.538(3) . ?
C12 C13B 1.533(4) . ?
C12 C13A 1.540(3) . ?
F26A C13A 1.337(3) . ?
F27A C13A 1.340(3) . ?
F28A C14A 1.338(4) . ?
F29A C14A 1.341(3) . ?
F30A C15A 1.340(3) . ?
F31A C15A 1.340(4) . ?
F32A C16A 1.339(3) . ?
F33A C16A 1.338(3) . ?
F34A C17A 1.338(3) . ?
F35A C17A 1.337(3) . ?
F36A C18A 1.336(3) . ?
F37A C18A 1.336(3) . ?
F38A C19A 1.336(4) . ?
F39A C19A 1.333(4) . ?
F40A C20A 1.332(4) . ?
F41A C20A 1.333(3) . ?
F42A C20A 1.331(4) . ?
C13A C14A 1.541(4) . ?
C14A C15A 1.540(4) . ?
C15A C16A 1.540(4) . ?
C16A C17A 1.538(4) . ?
C17A C18A 1.537(4) . ?
C18A C19A 1.535(4) . ?
C19A C20A 1.532(4) . ?
F26B C13B 1.333(4) . ?
F27B C13B 1.334(4) . ?
F28B C14B 1.337(4) . ?
F29B C14B 1.338(4) . ?
F30B C15B 1.338(4) . ?
F31B C15B 1.337(4) . ?
F32B C16B 1.335(4) . ?
F33B C16B 1.335(4) . ?
F34B C17B 1.336(4) . ?
F35B C17B 1.336(4) . ?
F36B C18B 1.337(4) . ?
F37B C18B 1.335(4) . ?
F38B C19B 1.335(4) . ?
F39B C19B 1.335(4) . ?
F40B C20B 1.332(4) . ?
F41B C20B 1.332(4) . ?
F42B C20B 1.332(4) . ?
C13B C14B 1.538(4) . ?
C14B C15B 1.539(4) . ?
C15B C16B 1.537(4) . ?
C16B C17B 1.537(4) . ?
C17B C18B 1.538(4) . ?
C18B C19B 1.537(4) . ?
C19B C20B 1.532(4) . ?
O1 C22 1.335(5) . ?
O1 N1 1.406(5) . ?
N1 C21 1.324(5) . ?
C21 N2 1.344(6) . ?
C21 C28 1.463(7) . ?
N2 C22 1.331(6) . ?
C22 C23 1.446(7) . ?
C23 C27 1.403(6) . ?
C23 C24 1.404(6) . ?
C24 C25 1.375(7) . ?
C24 H24 0.9500 . ?
C25 N3 1.340(6) . ?
C25 H25 0.9500 . ?
N3 C26 1.341(6) . ?
C26 C27 1.359(7) . ?
C26 H26 0.9500 . ?
C27 H27 0.9500 . ?
C28 C29 1.392(6) . ?
C28 C32 1.397(6) . ?
C29 C30 1.377(7) . ?
C29 H29 0.9500 . ?
N4 C30 1.333(6) . ?
N4 C31 1.336(6) . ?
C30 H30 0.9500 . ?
C31 C32 1.374(7) . ?
C31 H31 0.9500 . ?
C32 H32 0.9500 . ?

loop_
_geom_torsion_atom_site_label_1
_geom_torsion_atom_site_label_2
_geom_torsion_atom_site_label_3
_geom_torsion_atom_site_label_4
_geom_torsion
_geom_torsion_site_symmetry_1
_geom_torsion_site_symmetry_2
_geom_torsion_site_symmetry_3
_geom_torsion_site_symmetry_4
_geom_torsion_publ_flag
C1B I1 C1A F2A -144(3) . . . . ?
C1B I1 C1A F1A -27(3) . . . . ?
C1B I1 C1A C2A 94(3) . . . . ?
F2A C1A C2A F3A -64.4(6) . . . . ?
F1A C1A C2A F3A 179.4(5) . . . . ?
I1 C1A C2A F3A 57.7(6) . . . . ?
F2A C1A C2A F4A 179.9(5) . . . . ?
F1A C1A C2A F4A 63.7(6) . . . . ?
I1 C1A C2A F4A -58.1(6) . . . . ?
F2A C1A C2A C3A 57.8(8) . . . . ?
F1A C1A C2A C3A -58.3(8) . . . . ?
I1 C1A C2A C3A 179.9(5) . . . . ?
F3A C2A C3A F6A 70.4(6) . . . . ?
F4A C2A C3A F6A -172.8(6) . . . . ?
C1A C2A C3A F6A -51.7(8) . . . . ?
F3A C2A C3A F5A -172.0(6) . . . . ?
F4A C2A C3A F5A -55.2(6) . . . . ?
C1A C2A C3A F5A 65.9(8) . . . . ?
F3A C2A C3A C4A -52.0(8) . . . . ?
F4A C2A C3A C4A 64.8(8) . . . . ?
C1A C2A C3A C4A -174.1(6) . . . . ?
F6A C3A C4A F7A -58.4(6) . . . . ?
F5A C3A C4A F7A -174.1(6) . . . . ?
C2A C3A C4A F7A 64.6(8) . . . . ?
F6A C3A C4A F8A -175.4(6) . . . . ?
F5A C3A C4A F8A 68.9(6) . . . . ?
C2A C3A C4A F8A -52.5(8) . . . . ?
F6A C3A C4A C5A 65.0(8) . . . . ?
F5A C3A C4A C5A -50.7(8) . . . . ?
C2A C3A C4A C5A -172.1(6) . . . . ?
F7A C4A C5A F10A 81.8(6) . . . . ?
F8A C4A C5A F10A -162.4(6) . . . . ?
C3A C4A C5A F10A -41.6(8) . . . . ?
F7A C4A C5A F9A -162.1(5) . . . . ?
F8A C4A C5A F9A -46.3(6) . . . . ?
C3A C4A C5A F9A 74.6(7) . . . . ?
F7A C4A C5A C6A -40.6(7) . . . . ?
F8A C4A C5A C6A 75.2(7) . . . . ?
C3A C4A C5A C6A -164.0(6) . . . . ?
F10A C5A C6A F11A -50.0(6) . . . . ?
F9A C5A C6A F11A -166.1(5) . . . . ?
C4A C5A C6A F11A 73.5(6) . . . . ?
F10A C5A C6A F12A -166.6(5) . . . . ?
F9A C5A C6A F12A 77.3(5) . . . . ?
C4A C5A C6A F12A -43.1(7) . . . . ?
F10A C5A C6A C7A 72.4(6) . . . . ?
F9A C5A C6A C7A -43.8(6) . . . . ?
C4A C5A C6A C7A -164.1(5) . . . . ?
F11A C6A C7A F14A 81.2(5) . . . . ?
F12A C6A C7A F14A -163.2(4) . . . . ?
C5A C6A C7A F14A -41.7(6) . . . . ?
F11A C6A C7A F13A -161.6(4) . . . . ?
F12A C6A C7A F13A -46.0(5) . . . . ?
C5A C6A C7A F13A 75.5(5) . . . . ?
F11A C6A C7A C8A -40.9(5) . . . . ?
F12A C6A C7A C8A 74.6(5) . . . . ?
C5A C6A C7A C8A -163.9(4) . . . . ?
F14A C7A C8A F15A -164.9(5) . . . . ?
F13A C7A C8A F15A 78.5(5) . . . . ?
C6A C7A C8A F15A -42.6(5) . . . . ?
F14A C7A C8A F16A -48.3(5) . . . . ?
F13A C7A C8A F16A -164.9(4) . . . . ?
C6A C7A C8A F16A 74.1(5) . . . . ?
F14A C7A C8A C9A 72.6(5) . . . . ?
F13A C7A C8A C9A -44.0(5) . . . . ?
C6A C7A C8A C9A -165.0(4) . . . . ?
F15A C8A C9A F17A -165.5(5) . . . . ?
F16A C8A C9A F17A 78.4(5) . . . . ?
C7A C8A C9A F17A -42.7(5) . . . . ?
F15A C8A C9A F18A -46.3(5) . . . . ?
F16A C8A C9A F18A -162.5(4) . . . . ?
C7A C8A C9A F18A 76.5(5) . . . . ?
F15A C8A C9A C10A 73.7(6) . . . . ?
F16A C8A C9A C10A -42.5(5) . . . . ?
C7A C8A C9A C10A -163.5(4) . . . . ?
F17A C9A C10A F19A 66.0(5) . . . . ?
F18A C9A C10A F19A -50.5(5) . . . . ?
C8A C9A C10A F19A -171.5(4) . . . . ?
F17A C9A C10A F21A -174.5(4) . . . . ?
F18A C9A C10A F21A 69.0(5) . . . . ?
C8A C9A C10A F21A -52.0(6) . . . . ?
F17A C9A C10A F20A -54.2(5) . . . . ?
F18A C9A C10A F20A -170.6(4) . . . . ?
C8A C9A C10A F20A 68.3(5) . . . . ?
C1A I1 C1B F2B 50(3) . . . . ?
C1A I1 C1B F1B 169(4) . . . . ?
C1A I1 C1B C2B -69(3) . . . . ?
F2B C1B C2B F3B -60.2(16) . . . . ?
F1B C1B C2B F3B -178.6(16) . . . . ?
I1 C1B C2B F3B 58.4(19) . . . . ?
F2B C1B C2B F4B -176.9(16) . . . . ?
F1B C1B C2B F4B 64.7(16) . . . . ?
I1 C1B C2B F4B -58.3(19) . . . . ?
F2B C1B C2B C3B 62(3) . . . . ?
F1B C1B C2B C3B -56(3) . . . . ?
I1 C1B C2B C3B -179.1(18) . . . . ?
F3B C2B C3B F6B 66.3(16) . . . . ?
F4B C2B C3B F6B -177.7(16) . . . . ?
C1B C2B C3B F6B -57(3) . . . . ?
F3B C2B C3B F5B -179.3(18) . . . . ?
F4B C2B C3B F5B -63.3(18) . . . . ?
C1B C2B C3B F5B 58(3) . . . . ?
F3B C2B C3B C4B -53(3) . . . . ?
F4B C2B C3B C4B 63(3) . . . . ?
C1B C2B C3B C4B -176(2) . . . . ?
F6B C3B C4B F7B -54.1(19) . . . . ?
F5B C3B C4B F7B -173.3(17) . . . . ?
C2B C3B C4B F7B 64(3) . . . . ?
F6B C3B C4B F8B -171.2(19) . . . . ?
F5B C3B C4B F8B 69.5(17) . . . . ?
C2B C3B C4B F8B -53(3) . . . . ?
F6B C3B C4B C5B 64(3) . . . . ?
F5B C3B C4B C5B -56(3) . . . . ?
C2B C3B C4B C5B -178(2) . . . . ?
F7B C4B C5B F9B 47.6(16) . . . . ?
F8B C4B C5B F9B 163.6(17) . . . . ?
C3B C4B C5B F9B -73(2) . . . . ?
F7B C4B C5B F10B 165.2(15) . . . . ?
F8B C4B C5B F10B -78.8(17) . . . . ?
C3B C4B C5B F10B 44(3) . . . . ?
F7B C4B C5B C6B -73(2) . . . . ?
F8B C4B C5B C6B 43(2) . . . . ?
C3B C4B C5B C6B 165.9(19) . . . . ?
F9B C5B C6B F12B -73.8(14) . . . . ?
F10B C5B C6B F12B 171.3(13) . . . . ?
C4B C5B C6B F12B 44(2) . . . . ?
F9B C5B C6B F11B 168.8(15) . . . . ?
F10B C5B C6B F11B 53.9(13) . . . . ?
C4B C5B C6B F11B -74(2) . . . . ?
F9B C5B C6B C7B 46.5(19) . . . . ?
F10B C5B C6B C7B -68.4(17) . . . . ?
C4B C5B C6B C7B 164.2(15) . . . . ?
F12B C6B C7B F13B 54.2(10) . . . . ?
F11B C6B C7B F13B 169.7(10) . . . . ?
C5B C6B C7B F13B -66.6(15) . . . . ?
F12B C6B C7B F14B 169.1(11) . . . . ?
F11B C6B C7B F14B -75.4(11) . . . . ?
C5B C6B C7B F14B 48.3(16) . . . . ?
F12B C6B C7B C8B -70.7(12) . . . . ?
F11B C6B C7B C8B 44.8(13) . . . . ?
C5B C6B C7B C8B 168.5(13) . . . . ?
F13B C7B C8B F16B 160.6(11) . . . . ?
F14B C7B C8B F16B 41.4(11) . . . . ?
C6B C7B C8B F16B -76.6(13) . . . . ?
F13B C7B C8B F15B -84.5(13) . . . . ?
F14B C7B C8B F15B 156.3(14) . . . . ?
C6B C7B C8B F15B 38.2(15) . . . . ?
F13B C7B C8B C9B 39.4(14) . . . . ?
F14B C7B C8B C9B -79.8(14) . . . . ?
C6B C7B C8B C9B 162.2(11) . . . . ?
F16B C8B C9B F18B 174.2(11) . . . . ?
F15B C8B C9B F18B 55.5(14) . . . . ?
C7B C8B C9B F18B -66.6(14) . . . . ?
F16B C8B C9B F17B -67.8(12) . . . . ?
F15B C8B C9B F17B 173.4(14) . . . . ?
C7B C8B C9B F17B 51.3(15) . . . . ?
F16B C8B C9B C10B 54.3(15) . . . . ?
F15B C8B C9B C10B -64.5(17) . . . . ?
C7B C8B C9B C10B 173.4(11) . . . . ?
F18B C9B C10B F20B 175.3(11) . . . . ?
F17B C9B C10B F20B 58.9(13) . . . . ?
C8B C9B C10B F20B -62.9(15) . . . . ?
F18B C9B C10B F19B 54.2(13) . . . . ?
F17B C9B C10B F19B -62.2(13) . . . . ?
C8B C9B C10B F19B 176.0(12) . . . . ?
F18B C9B C10B F21B -63.6(12) . . . . ?
F17B C9B C10B F21B 179.9(11) . . . . ?
C8B C9B C10B F21B 58.2(14) . . . . ?
F22 C11 C12 F24 179.6(3) . . . . ?
F23 C11 C12 F24 -64.0(4) . . . . ?
I2 C11 C12 F24 57.9(3) . . . . ?
F22 C11 C12 F25 62.8(4) . . . . ?
F23 C11 C12 F25 179.2(3) . . . . ?
I2 C11 C12 F25 -58.9(3) . . . . ?
F22 C11 C12 C13B -51.8(5) . . . . ?
F23 C11 C12 C13B 64.5(5) . . . . ?
I2 C11 C12 C13B -173.5(4) . . . . ?
F22 C11 C12 C13A -62.2(4) . . . . ?
F23 C11 C12 C13A 54.1(4) . . . . ?
I2 C11 C12 C13A 176.1(2) . . . . ?
F24 C12 C13A F26A 162.3(4) . . . . ?
F25 C12 C13A F26A -80.5(5) . . . . ?
C13B C12 C13A F26A -41.5(17) . . . . ?
C11 C12 C13A F26A 43.2(5) . . . . ?
F24 C12 C13A F27A 44.9(5) . . . . ?
F25 C12 C13A F27A 162.0(4) . . . . ?
C13B C12 C13A F27A -159(2) . . . . ?
C11 C12 C13A F27A -74.3(4) . . . . ?
F24 C12 C13A C14A -76.0(4) . . . . ?
F25 C12 C13A C14A 41.1(5) . . . . ?
C13B C12 C13A C14A 80.2(19) . . . . ?
C11 C12 C13A C14A 164.8(3) . . . . ?
F26A C13A C14A F28A 167.3(5) . . . . ?
F27A C13A C14A F28A -78.2(6) . . . . ?
C12 C13A C14A F28A 43.5(6) . . . . ?
F26A C13A C14A F29A 49.4(5) . . . . ?
F27A C13A C14A F29A 163.8(4) . . . . ?
C12 C13A C14A F29A -74.4(5) . . . . ?
F26A C13A C14A C15A -71.8(5) . . . . ?
F27A C13A C14A C15A 42.7(5) . . . . ?
C12 C13A C14A C15A 164.5(4) . . . . ?
F28A C14A C15A F31A 164.4(8) . . . . ?
F29A C14A C15A F31A -80.7(7) . . . . ?
C13A C14A C15A F31A 41.7(7) . . . . ?
F28A C14A C15A F30A 48.9(7) . . . . ?
F29A C14A C15A F30A 163.8(5) . . . . ?
C13A C14A C15A F30A -73.8(6) . . . . ?
F28A C14A C15A C16A -72.6(7) . . . . ?
F29A C14A C15A C16A 42.3(6) . . . . ?
C13A C14A C15A C16A 164.7(4) . . . . ?
F31A C15A C16A F33A 163.5(6) . . . . ?
F30A C15A C16A F33A -81.7(5) . . . . ?
C14A C15A C16A F33A 40.6(6) . . . . ?
F31A C15A C16A F32A 46.0(6) . . . . ?
F30A C15A C16A F32A 160.7(4) . . . . ?
C14A C15A C16A F32A -76.9(5) . . . . ?
F31A C15A C16A C17A -75.2(6) . . . . ?
F30A C15A C16A C17A 39.6(5) . . . . ?
C14A C15A C16A C17A 161.9(4) . . . . ?
F33A C16A C17A F35A 47.1(5) . . . . ?
F32A C16A C17A F35A 162.8(4) . . . . ?
C15A C16A C17A F35A -75.0(5) . . . . ?
F33A C16A C17A F34A 164.5(4) . . . . ?
F32A C16A C17A F34A -79.9(5) . . . . ?
C15A C16A C17A F34A 42.3(5) . . . . ?
F33A C16A C17A C18A -75.1(5) . . . . ?
F32A C16A C17A C18A 40.5(5) . . . . ?
C15A C16A C17A C18A 162.7(4) . . . . ?
F35A C17A C18A F36A -78.8(5) . . . . ?
F34A C17A C18A F36A 165.7(4) . . . . ?
C16A C17A C18A F36A 44.5(5) . . . . ?
F35A C17A C18A F37A 163.4(4) . . . . ?
F34A C17A C18A F37A 47.9(5) . . . . ?
C16A C17A C18A F37A -73.3(5) . . . . ?
F35A C17A C18A C19A 42.6(5) . . . . ?
F34A C17A C18A C19A -73.0(5) . . . . ?
C16A C17A C18A C19A 165.8(4) . . . . ?
F36A C18A C19A F39A 44.9(6) . . . . ?
F37A C18A C19A F39A 161.4(5) . . . . ?
C17A C18A C19A F39A -76.4(5) . . . . ?
F36A C18A C19A F38A 163.6(5) . . . . ?
F37A C18A C19A F38A -79.9(5) . . . . ?
C17A C18A C19A F38A 42.3(6) . . . . ?
F36A C18A C19A C20A -75.5(5) . . . . ?
F37A C18A C19A C20A 41.0(6) . . . . ?
C17A C18A C19A C20A 163.2(4) . . . . ?
F39A C19A C20A F42A 166.7(5) . . . . ?
F38A C19A C20A F42A 51.8(6) . . . . ?
C18A C19A C20A F42A -71.0(6) . . . . ?
F39A C19A C20A F40A -72.6(6) . . . . ?
F38A C19A C20A F40A 172.5(5) . . . . ?
C18A C19A C20A F40A 49.8(6) . . . . ?
F39A C19A C20A F41A 47.3(6) . . . . ?
F38A C19A C20A F41A -67.6(6) . . . . ?
C18A C19A C20A F41A 169.6(4) . . . . ?
F24 C12 C13B F26B 88.0(6) . . . . ?
F25 C12 C13B F26B -154.5(6) . . . . ?
C11 C12 C13B F26B -37.0(7) . . . . ?
C13A C12 C13B F26B 62.8(19) . . . . ?
F24 C12 C13B F27B -157.3(6) . . . . ?
F25 C12 C13B F27B -39.8(6) . . . . ?
C11 C12 C13B F27B 77.7(6) . . . . ?
C13A C12 C13B F27B 177(2) . . . . ?
F24 C12 C13B C14B -37.8(7) . . . . ?
F25 C12 C13B C14B 79.7(7) . . . . ?
C11 C12 C13B C14B -162.8(5) . . . . ?
C13A C12 C13B C14B -63.0(18) . . . . ?
F26B C13B C14B F28B -156.5(10) . . . . ?
F27B C13B C14B F28B 82.2(10) . . . . ?
C12 C13B C14B F28B -32.6(11) . . . . ?
F26B C13B C14B F29B -40.9(8) . . . . ?
F27B C13B C14B F29B -162.1(7) . . . . ?
C12 C13B C14B F29B 83.1(8) . . . . ?
F26B C13B C14B C15B 78.9(9) . . . . ?
F27B C13B C14B C15B -42.4(9) . . . . ?
C12 C13B C14B C15B -157.2(6) . . . . ?
F28B C14B C15B F31B -160.7(12) . . . . ?
F29B C14B C15B F31B 79.7(10) . . . . ?
C13B C14B C15B F31B -37.9(11) . . . . ?
F28B C14B C15B F30B -44.8(11) . . . . ?
F29B C14B C15B F30B -164.4(8) . . . . ?
C13B C14B C15B F30B 78.0(9) . . . . ?
F28B C14B C15B C16B 77.1(11) . . . . ?
F29B C14B C15B C16B -42.5(9) . . . . ?
C13B C14B C15B C16B -160.1(7) . . . . ?
F31B C15B C16B F32B -47.9(11) . . . . ?
F30B C15B C16B F32B -165.6(7) . . . . ?
C14B C15B C16B F32B 74.3(8) . . . . ?
F31B C15B C16B F33B -165.2(11) . . . . ?
F30B C15B C16B F33B 77.0(8) . . . . ?
C14B C15B C16B F33B -43.0(9) . . . . ?
F31B C15B C16B C17B 74.3(12) . . . . ?
F30B C15B C16B C17B -43.5(8) . . . . ?
C14B C15B C16B C17B -163.6(6) . . . . ?
F32B C16B C17B F34B -162.0(7) . . . . ?
F33B C16B C17B F34B -43.2(8) . . . . ?
C15B C16B C17B F34B 76.6(8) . . . . ?
F32B C16B C17B F35B 81.8(7) . . . . ?
F33B C16B C17B F35B -159.4(7) . . . . ?
C15B C16B C17B F35B -39.6(8) . . . . ?
F32B C16B C17B C18B -39.2(8) . . . . ?
F33B C16B C17B C18B 79.6(8) . . . . ?
C15B C16B C17B C18B -160.5(6) . . . . ?
F34B C17B C18B F37B 78.9(7) . . . . ?
F35B C17B C18B F37B -163.5(7) . . . . ?
C16B C17B C18B F37B -42.6(8) . . . . ?
F34B C17B C18B F36B -163.9(7) . . . . ?
F35B C17B C18B F36B -46.3(7) . . . . ?
C16B C17B C18B F36B 74.6(8) . . . . ?
F34B C17B C18B C19B -43.0(8) . . . . ?
F35B C17B C18B C19B 74.5(8) . . . . ?
C16B C17B C18B C19B -164.6(6) . . . . ?
F37B C18B C19B F38B -45.6(8) . . . . ?
F36B C18B C19B F38B -163.6(8) . . . . ?
C17B C18B C19B F38B 75.6(9) . . . . ?
F37B C18B C19B F39B -163.6(8) . . . . ?
F36B C18B C19B F39B 78.4(8) . . . . ?
C17B C18B C19B F39B -42.3(9) . . . . ?
F37B C18B C19B C20B 76.9(9) . . . . ?
F36B C18B C19B C20B -41.2(9) . . . . ?
C17B C18B C19B C20B -161.9(7) . . . . ?
F38B C19B C20B F40B 68.3(8) . . . . ?
F39B C19B C20B F40B -176.2(8) . . . . ?
C18B C19B C20B F40B -53.9(9) . . . . ?
F38B C19B C20B F41B -50.9(9) . . . . ?
F39B C19B C20B F41B 64.5(9) . . . . ?
C18B C19B C20B F41B -173.1(7) . . . . ?
F38B C19B C20B F42B -171.4(8) . . . . ?
F39B C19B C20B F42B -55.9(8) . . . . ?
C18B C19B C20B F42B 66.4(9) . . . . ?
C22 O1 N1 C21 0.2(4) . . . . ?
O1 N1 C21 N2 0.3(5) . . . . ?
O1 N1 C21 C28 -178.5(4) . . . . ?
N1 C21 N2 C22 -0.6(5) . . . . ?
C28 C21 N2 C22 178.1(4) . . . . ?
C21 N2 C22 O1 0.8(5) . . . . ?
C21 N2 C22 C23 -177.8(4) . . . . ?
N1 O1 C22 N2 -0.6(5) . . . . ?
N1 O1 C22 C23 178.0(4) . . . . ?
N2 C22 C23 C27 -6.2(7) . . . . ?
O1 C22 C23 C27 175.3(4) . . . . ?
N2 C22 C23 C24 174.9(4) . . . . ?
O1 C22 C23 C24 -3.5(6) . . . . ?
C27 C23 C24 C25 1.8(6) . . . . ?
C22 C23 C24 C25 -179.4(4) . . . . ?
C23 C24 C25 N3 -1.4(7) . . . . ?
C24 C25 N3 C26 0.1(7) . . . . ?
C25 N3 C26 C27 0.7(7) . . . . ?
N3 C26 C27 C23 -0.3(7) . . . . ?
C24 C23 C27 C26 -0.9(6) . . . . ?
C22 C23 C27 C26 -179.9(4) . . . . ?
N1 C21 C28 C29 -175.5(4) . . . . ?
N2 C21 C28 C29 5.8(6) . . . . ?
N1 C21 C28 C32 6.6(7) . . . . ?
N2 C21 C28 C32 -172.0(4) . . . . ?
C32 C28 C29 C30 -1.5(6) . . . . ?
C21 C28 C29 C30 -179.5(4) . . . . ?
C31 N4 C30 C29 -2.4(7) . . . . ?
C28 C29 C30 N4 2.6(7) . . . . ?
C30 N4 C31 C32 1.3(7) . . . . ?
N4 C31 C32 C28 -0.4(7) . . . . ?
C29 C28 C32 C31 0.5(6) . . . . ?
C21 C28 C32 C31 178.4(4) . . . . ?
